data_7040351
loop_
_publ_author_name
'Tripathy, Suman Kumar'
'De, Umasankar'
'Dehury, Niranjan'
'Laha, Paltan'
'Panda, Manas Kumar'
'Kim, Hyung Sik'
'Patra, Srikanta'

_publ_section_title
;
 Cyclometallated iridium complexes inducing paraptotic cell death like
 natural products: synthesis, structure and mechanistic aspects.
;
_journal_issue 38
_journal_name_full 'Dalton transactions (Cambridge, England : 2003)'
_journal_page_first 15122
_journal_page_last 15136
_journal_paper_doi 10.1039/c6dt00929h
_journal_volume 45
_journal_year 2016
_chemical_formula_sum 'C41 H41 Cl F6 Ir N6 O2 P'
_chemical_formula_weight 1022.42
_chemical_name_systematic PHPYIrCP1
_space_group_crystal_system triclinic
_space_group_IT_number 2
_space_group_name_Hall '-P 1'
_space_group_name_H-M_alt 'P -1'
_symmetry_space_group_name_Hall '-P 1'
_symmetry_space_group_name_H-M 'P -1'
_atom_sites_solution_hydrogens mixed
_audit_creation_method SHELXL-2014/7
_audit_update_record
;
2016-07-27 deposited with the CCDC.
2016-08-17 downloaded from the CCDC.
;
_cell_angle_alpha 95.984(2)
_cell_angle_beta 92.269(2)
_cell_angle_gamma 92.255(2)
_cell_formula_units_Z 2
_cell_length_a 8.7494(7)
_cell_length_b 12.8229(9)
_cell_length_c 18.0175(14)
_cell_measurement_reflns_used 9977
_cell_measurement_temperature 77(2)
_cell_measurement_theta_max 28.18
_cell_measurement_theta_min 2.33
_cell_volume 2006.9(3)
_computing_cell_refinement 'Bruker SAINT'
_computing_data_reduction 'Bruker SAINT'
_computing_molecular_graphics 'Bruker SHELXTL'
_computing_publication_material 'Bruker SHELXTL'
_computing_structure_refinement 'SHELXL-2014 (Sheldrick 2014)'
_computing_structure_solution 'SHELXS-97 (Sheldrick 2008)'
_diffrn_ambient_temperature 77(2)
_diffrn_measured_fraction_theta_full 0.949
_diffrn_measured_fraction_theta_max 0.860
_diffrn_measurement_device_type 'Bruker APEX-II CCD'
_diffrn_measurement_method '\f and \w scans'
_diffrn_radiation_type MoK\a
_diffrn_radiation_wavelength 0.71073
_diffrn_reflns_av_R_equivalents 0.0603
_diffrn_reflns_av_unetI/netI 0.1109
_diffrn_reflns_Laue_measured_fraction_full 0.949
_diffrn_reflns_Laue_measured_fraction_max 0.860
_diffrn_reflns_limit_h_max 11
_diffrn_reflns_limit_h_min -11
_diffrn_reflns_limit_k_max 13
_diffrn_reflns_limit_k_min -17
_diffrn_reflns_limit_l_max 22
_diffrn_reflns_limit_l_min -22
_diffrn_reflns_number 15225
_diffrn_reflns_point_group_measured_fraction_full 0.949
_diffrn_reflns_point_group_measured_fraction_max 0.860
_diffrn_reflns_theta_full 25.242
_diffrn_reflns_theta_max 28.437
_diffrn_reflns_theta_min 2.058
_exptl_absorpt_coefficient_mu 3.506
_exptl_absorpt_process_details SADABS
_exptl_crystal_colour pink
_exptl_crystal_density_diffrn 1.692
_exptl_crystal_description block
_exptl_crystal_F_000 1016
_exptl_crystal_size_max 0.30
_exptl_crystal_size_mid 0.22
_exptl_crystal_size_min 0.20
_refine_diff_density_max 2.195
_refine_diff_density_min -2.243
_refine_diff_density_rms 0.229
_refine_ls_extinction_method none
_refine_ls_goodness_of_fit_ref 1.079
_refine_ls_hydrogen_treatment constr
_refine_ls_matrix_type full
_refine_ls_number_parameters 517
_refine_ls_number_reflns 8693
_refine_ls_number_restraints 0
_refine_ls_restrained_S_all 1.079
_refine_ls_R_factor_all 0.1017
_refine_ls_R_factor_gt 0.0690
_refine_ls_shift/su_max 0.001
_refine_ls_shift/su_mean 0.000
_refine_ls_structure_factor_coef Fsqd
_refine_ls_weighting_details 'w=1/[\s^2^(Fo^2^)+28.2154P] where P=(Fo^2^+2Fc^2^)/3'
_refine_ls_weighting_scheme calc
_refine_ls_wR_factor_gt 0.1288
_refine_ls_wR_factor_ref 0.1423
_reflns_Friedel_coverage 0.000
_reflns_number_gt 6754
_reflns_number_total 8693
_reflns_threshold_expression 'I > 2\s(I)'
_cod_data_source_file c6dt00929h2.cif
_cod_data_source_block mo_PHPYIrCP1_LN_0m
_cod_depositor_comments
;
The following automatic conversions were performed:
'__computing_cell_refinement' tag replaced with
'_computing_cell_refinement' tag.

Automatic conversion script
Id: cif_correct_tags 4268 2015-11-12 08:31:59Z antanas 

 Adding full bibliography for 7040351--7040352.cif.

 Adding full bibliography for 7040351--7040352.cif.
;
_cod_database_code 7040351
_shelx_shelxl_version_number 2014/7
_shelx_space_group_comment
;
The symmetry employed for this shelxl refinement is uniquely defined
by the following loop, which should always be used as a source of
symmetry information in preference to the above space-group names.
They are only intended as comments.
;

loop_
_space_group_symop_operation_xyz
'x, y, z'
'-x, -y, -z'

loop_
_atom_site_label
_atom_site_type_symbol
_atom_site_fract_x
_atom_site_fract_y
_atom_site_fract_z
_atom_site_U_iso_or_equiv
_atom_site_adp_type
_atom_site_occupancy
_atom_site_site_symmetry_order
_atom_site_calc_flag
_atom_site_refinement_flags_posn
_atom_site_refinement_flags_adp
Ir1 Ir 0.23194(4) 0.76917(3) 0.62723(2) 0.01722(11) Uani 1 1 d . .
Cl1 Cl -0.0418(2) 0.76821(16) 0.63237(12) 0.0197(5) Uani 1 1 d . .
P1 P 0.5903(3) 0.7270(2) 0.37702(18) 0.0362(7) Uani 1 1 d . .
N1 N 0.1980(8) 0.8552(5) 0.5335(4) 0.0168(16) Uani 1 1 d . .
N2 N 0.1977(8) 0.6492(5) 0.5378(4) 0.0147(15) Uani 1 1 d . .
N3 N 0.0289(9) 0.8079(6) 0.2746(4) 0.0233(17) Uani 1 1 d . .
F3 F 0.6882(12) 0.6302(6) 0.3629(5) 0.092(3) Uani 1 1 d . .
F1 F 0.5206(10) 0.6853(7) 0.4477(5) 0.081(3) Uani 1 1 d . .
N4 N 0.0449(9) 0.5905(6) 0.2768(4) 0.0261(18) Uani 1 1 d . .
C2 C 0.1688(10) 1.0065(7) 0.4712(5) 0.0205(19) Uani 1 1 d . .
H2 H 0.1756 1.0809 0.4731 0.025 Uiso 1 1 calc R U
C6 C 0.1574(10) 0.6828(6) 0.4711(5) 0.0180(19) Uani 1 1 d . .
C10 C 0.2091(9) 0.5469(6) 0.5421(5) 0.0174(18) Uani 1 1 d . .
H10 H 0.2365 0.5229 0.5888 0.021 Uiso 1 1 calc R U
C5 C 0.1565(10) 0.7953(7) 0.4692(5) 0.021(2) Uani 1 1 d . .
C4 C 0.1171(9) 0.8367(6) 0.4037(5) 0.0160(18) Uani 1 1 d . .
C1 C 0.2048(10) 0.9583(7) 0.5345(5) 0.021(2) Uani 1 1 d . .
H1 H 0.2352 1.0003 0.5796 0.025 Uiso 1 1 calc R U
C12 C 0.0812(9) 0.6584(7) 0.3395(5) 0.0199(19) Uani 1 1 d . .
C8 C 0.1390(9) 0.5068(7) 0.4120(5) 0.0196(11) Uani 1 1 d . .
H8 H 0.1177 0.4571 0.3696 0.024 Uiso 1 1 calc R U
C3 C 0.1233(10) 0.9471(7) 0.4056(5) 0.023(2) Uani 1 1 d . .
H3 H 0.0964 0.9797 0.3622 0.027 Uiso 1 1 calc R U
C11 C 0.0738(10) 0.7656(7) 0.3374(5) 0.0209(19) Uani 1 1 d . .
C7 C 0.1271(9) 0.6141(7) 0.4063(5) 0.0196(11) Uani 1 1 d . .
C9 C 0.1817(9) 0.4743(7) 0.4796(5) 0.0196(11) Uani 1 1 d . .
H9 H 0.1928 0.4017 0.4837 0.024 Uiso 1 1 calc R U
C26 C 0.4445(10) 0.7195(7) 0.6733(5) 0.023(2) Uani 1 1 d . .
C25 C 0.3263(10) 0.7001(7) 0.7229(5) 0.023(2) Uani 1 1 d . .
C29 C 0.2674(10) 0.8001(8) 0.7480(6) 0.027(2) Uani 1 1 d . .
F2 F 0.6581(11) 0.7654(8) 0.3048(6) 0.104(4) Uani 1 1 d . .
N5 N -0.1766(12) 0.5667(7) 0.1135(5) 0.043(2) Uani 1 1 d . .
C14 C -0.0025(11) 0.6313(8) 0.2158(5) 0.027(2) Uani 1 1 d . .
C28 C 0.3470(11) 0.8782(7) 0.7136(5) 0.026(2) Uani 1 1 d . .
C32 C 0.5681(11) 0.8805(9) 0.6199(6) 0.035(3) Uani 1 1 d . .
H32A H 0.6652 0.8940 0.6490 0.053 Uiso 1 1 calc R U
H32B H 0.5285 0.9471 0.6072 0.053 Uiso 1 1 calc R U
H32C H 0.5848 0.8352 0.5740 0.053 Uiso 1 1 calc R U
C27 C 0.4551(10) 0.8274(7) 0.6650(5) 0.025(2) Uani 1 1 d . .
C13 C -0.0082(11) 0.7420(7) 0.2153(5) 0.025(2) Uani 1 1 d . .
N6 N 0.0568(12) 0.8011(8) 0.0981(5) 0.046(3) Uani 1 1 d . .
C31 C 0.5452(12) 0.6405(9) 0.6358(6) 0.039(3) Uani 1 1 d . .
H31A H 0.5565 0.6543 0.5837 0.059 Uiso 1 1 calc R U
H31B H 0.4990 0.5698 0.6371 0.059 Uiso 1 1 calc R U
H31C H 0.6460 0.6455 0.6619 0.059 Uiso 1 1 calc R U
C20 C -0.0533(12) 0.7898(8) 0.1453(6) 0.032(2) Uani 1 1 d . .
C34 C 0.1487(11) 0.8175(10) 0.8032(6) 0.040(3) Uani 1 1 d . .
H34A H 0.1957 0.8212 0.8537 0.061 Uiso 1 1 calc R U
H34B H 0.0717 0.7593 0.7960 0.061 Uiso 1 1 calc R U
H34C H 0.0996 0.8835 0.7965 0.061 Uiso 1 1 calc R U
C15 C -0.0428(12) 0.5526(8) 0.1502(5) 0.030(2) Uani 1 1 d . .
C30 C 0.2794(13) 0.5982(8) 0.7510(6) 0.040(3) Uani 1 1 d . .
H30A H 0.3160 0.5398 0.7178 0.061 Uiso 1 1 calc R U
H30B H 0.1675 0.5920 0.7521 0.061 Uiso 1 1 calc R U
H30C H 0.3240 0.5960 0.8015 0.061 Uiso 1 1 calc R U
C21 C -0.1984(14) 0.8215(9) 0.1335(7) 0.046(3) Uani 1 1 d . .
H21 H -0.2745 0.8114 0.1686 0.055 Uiso 1 1 calc R U
C33 C 0.3281(14) 0.9948(8) 0.7280(7) 0.043(3) Uani 1 1 d . .
H33A H 0.2189 1.0090 0.7290 0.064 Uiso 1 1 calc R U
H33B H 0.3747 1.0301 0.6882 0.064 Uiso 1 1 calc R U
H33C H 0.3786 1.0213 0.7762 0.064 Uiso 1 1 calc R U
F5 F 0.4533(11) 0.6734(14) 0.3296(6) 0.170(7) Uani 1 1 d . .
C19 C -0.2187(16) 0.4924(10) 0.0557(7) 0.050(3) Uani 1 1 d . .
H19 H -0.3128 0.4988 0.0288 0.060 Uiso 1 1 calc R U
F4 F 0.7271(13) 0.7790(12) 0.4245(8) 0.182(8) Uani 1 1 d . .
C18 C -0.1293(15) 0.4069(10) 0.0344(6) 0.049(3) Uani 1 1 d . .
H18 H -0.1623 0.3564 -0.0060 0.058 Uiso 1 1 calc R U
C17 C 0.0084(16) 0.3980(10) 0.0735(7) 0.050(3) Uani 1 1 d . .
H17 H 0.0729 0.3419 0.0598 0.061 Uiso 1 1 calc R U
C41 C 0.5844(16) 0.9435(15) 0.8856(8) 0.069(5) Uani 1 1 d . .
H41 H 0.5745 1.0171 0.8950 0.083 Uiso 1 1 calc R U
C24 C -0.2328(16) 0.8691(10) 0.0691(7) 0.053(3) Uani 1 1 d . .
H24 H -0.3333 0.8911 0.0590 0.064 Uiso 1 1 calc R U
C16 C 0.0497(15) 0.4717(9) 0.1324(6) 0.042(3) Uani 1 1 d . .
H16 H 0.1425 0.4662 0.1606 0.050 Uiso 1 1 calc R U
C37 C 0.7002(16) 0.7872(12) 0.8229(9) 0.061(4) Uani 1 1 d . .
H37 H 0.7703 0.7556 0.7894 0.073 Uiso 1 1 calc R U
C23 C -0.1194(16) 0.8833(9) 0.0211(7) 0.050(3) Uani 1 1 d . .
H23 H -0.1396 0.9168 -0.0227 0.060 Uiso 1 1 calc R U
C22 C 0.0241(15) 0.8492(10) 0.0362(7) 0.048(3) Uani 1 1 d . .
H22 H 0.1026 0.8596 0.0024 0.057 Uiso 1 1 calc R U
F6 F 0.5020(18) 0.8267(10) 0.3931(10) 0.200(9) Uani 1 1 d . .
C38 C 0.610(2) 0.7262(15) 0.8647(12) 0.097(7) Uani 1 1 d . .
H38 H 0.6169 0.6522 0.8563 0.117 Uiso 1 1 calc R U
C36 C 0.686(2) 0.8952(16) 0.8310(10) 0.085(6) Uani 1 1 d . .
C40 C 0.5040(19) 0.8711(17) 0.9223(9) 0.082(5) Uani 1 1 d . .
H40 H 0.4325 0.8986 0.9567 0.098 Uiso 1 1 calc R U
C39 C 0.515(2) 0.762(2) 0.9148(12) 0.122(10) Uani 1 1 d . .
H39 H 0.4590 0.7176 0.9438 0.147 Uiso 1 1 calc R U
C35 C 0.771(3) 0.9669(17) 0.7971(12) 0.124(8) Uani 1 1 d . .
H35A H 0.8594 0.9927 0.8297 0.186 Uiso 1 1 calc R U
H35B H 0.7074 1.0258 0.7874 0.186 Uiso 1 1 calc R U
H35C H 0.8060 0.9336 0.7497 0.186 Uiso 1 1 calc R U
O1 O 0.3876(15) 0.7822(11) 0.0967(9) 0.139(6) Uani 1 1 d G .
H1A H 0.2886 0.7734 0.0908 0.209 Uiso 1 1 d G U
H1B H 0.4143 0.7828 0.1438 0.209 Uiso 1 1 d G U
O2 O 0.5089(19) 0.6122(11) 0.1634(9) 0.153(6) Uani 1 1 d G .
H2A H 0.5550 0.6727 0.1777 0.229 Uiso 1 1 d G U
H2B H 0.4754 0.6110 0.1171 0.229 Uiso 1 1 d G U

loop_
_atom_site_aniso_label
_atom_site_aniso_U_11
_atom_site_aniso_U_22
_atom_site_aniso_U_33
_atom_site_aniso_U_23
_atom_site_aniso_U_13
_atom_site_aniso_U_12
Ir1 0.01416(16) 0.01506(16) 0.0226(2) 0.00338(12) 0.00045(12) -0.00068(11)
Cl1 0.0153(10) 0.0172(10) 0.0270(12) 0.0039(9) 0.0017(9) 0.0007(8)
P1 0.0318(15) 0.0251(14) 0.054(2) 0.0114(13) 0.0105(14) 0.0033(11)
N1 0.017(4) 0.012(3) 0.021(4) 0.004(3) 0.001(3) -0.006(3)
N2 0.011(3) 0.017(3) 0.017(4) 0.002(3) 0.006(3) 0.007(3)
N3 0.021(4) 0.028(4) 0.022(4) 0.004(3) 0.001(3) 0.001(3)
F3 0.143(9) 0.046(5) 0.097(7) 0.023(5) 0.033(6) 0.052(5)
F1 0.082(6) 0.113(7) 0.052(5) 0.031(5) 0.006(4) -0.011(5)
N4 0.034(5) 0.024(4) 0.022(5) 0.009(3) 0.002(4) -0.002(3)
C2 0.024(5) 0.013(4) 0.025(5) 0.004(4) 0.005(4) 0.002(4)
C6 0.020(4) 0.017(4) 0.018(5) 0.005(4) 0.004(4) 0.001(3)
C10 0.016(4) 0.012(4) 0.026(5) 0.010(4) 0.002(4) 0.001(3)
C5 0.020(5) 0.021(4) 0.024(5) 0.002(4) -0.002(4) 0.004(4)
C4 0.013(4) 0.015(4) 0.022(5) 0.011(4) 0.001(4) 0.001(3)
C1 0.018(4) 0.019(4) 0.026(5) 0.002(4) 0.002(4) 0.004(4)
C12 0.012(4) 0.025(5) 0.023(5) 0.004(4) 0.007(4) -0.002(3)
C8 0.012(2) 0.022(3) 0.025(3) 0.002(2) 0.008(2) 0.002(2)
C3 0.020(5) 0.034(5) 0.017(5) 0.013(4) 0.003(4) 0.000(4)
C11 0.020(5) 0.026(5) 0.018(5) 0.010(4) 0.000(4) 0.004(4)
C7 0.012(2) 0.022(3) 0.025(3) 0.002(2) 0.008(2) 0.002(2)
C9 0.012(2) 0.022(3) 0.025(3) 0.002(2) 0.008(2) 0.002(2)
C26 0.017(4) 0.027(5) 0.025(5) 0.004(4) -0.003(4) 0.005(4)
C25 0.015(4) 0.034(5) 0.020(5) 0.010(4) -0.010(4) 0.003(4)
C29 0.017(5) 0.033(5) 0.033(6) 0.010(4) -0.004(4) -0.001(4)
F2 0.085(7) 0.116(8) 0.136(9) 0.087(7) 0.071(6) 0.041(6)
N5 0.057(6) 0.040(5) 0.031(6) 0.005(4) -0.008(5) -0.002(5)
C14 0.029(5) 0.031(5) 0.021(5) 0.000(4) 0.002(4) -0.003(4)
C28 0.028(5) 0.027(5) 0.021(5) 0.003(4) -0.011(4) 0.005(4)
C32 0.019(5) 0.047(6) 0.040(7) 0.018(5) -0.010(5) -0.013(5)
C27 0.017(4) 0.032(5) 0.026(5) 0.009(4) -0.006(4) 0.003(4)
C13 0.026(5) 0.029(5) 0.021(5) 0.003(4) -0.002(4) 0.000(4)
N6 0.051(6) 0.058(7) 0.030(6) 0.012(5) -0.002(5) -0.004(5)
C31 0.026(6) 0.051(7) 0.040(7) 0.003(5) 0.001(5) 0.008(5)
C20 0.042(6) 0.036(6) 0.017(5) 0.001(4) -0.004(5) 0.002(5)
C34 0.022(5) 0.070(8) 0.029(6) 0.001(5) -0.007(4) 0.016(5)
C15 0.038(6) 0.033(6) 0.019(6) 0.006(4) -0.002(4) -0.006(5)
C30 0.047(7) 0.033(6) 0.042(7) 0.022(5) -0.011(6) -0.014(5)
C21 0.052(8) 0.050(7) 0.038(7) 0.007(6) 0.003(6) 0.023(6)
C33 0.053(7) 0.028(5) 0.044(7) -0.006(5) -0.025(6) 0.016(5)
F5 0.060(6) 0.39(2) 0.057(7) 0.030(10) -0.015(5) -0.085(10)
C19 0.064(9) 0.054(8) 0.029(7) 0.002(6) -0.005(6) -0.011(7)
F4 0.089(8) 0.233(15) 0.184(13) -0.152(11) 0.052(8) -0.095(9)
C18 0.070(9) 0.051(7) 0.019(6) -0.010(5) 0.002(6) -0.025(7)
C17 0.072(9) 0.045(7) 0.033(7) 0.001(6) -0.001(6) -0.008(6)
C41 0.042(8) 0.119(14) 0.042(9) -0.023(9) -0.011(7) 0.023(9)
C24 0.062(9) 0.057(8) 0.042(8) 0.005(6) -0.013(7) 0.030(7)
C16 0.058(8) 0.040(6) 0.026(6) -0.001(5) 0.003(5) -0.003(6)
C37 0.048(8) 0.064(9) 0.066(10) -0.008(8) -0.030(7) 0.013(7)
C23 0.074(10) 0.045(7) 0.031(7) 0.004(5) -0.014(7) 0.013(7)
C22 0.056(8) 0.055(8) 0.033(7) 0.013(6) -0.005(6) -0.002(6)
F6 0.203(15) 0.104(9) 0.33(2) 0.104(12) 0.189(15) 0.110(10)
C38 0.092(14) 0.083(13) 0.111(17) 0.014(12) -0.063(13) -0.004(12)
C36 0.076(12) 0.113(15) 0.064(11) 0.035(11) -0.043(9) -0.044(11)
C40 0.057(10) 0.127(16) 0.055(10) -0.004(11) -0.012(8) 0.002(11)
C39 0.085(15) 0.17(2) 0.093(16) -0.077(15) -0.040(12) 0.039(15)
C35 0.13(2) 0.126(19) 0.111(18) 0.003(15) -0.059(15) 0.009(15)
O1 0.078(10) 0.177(15) 0.163(15) 0.015(12) 0.024(9) -0.002(10)
O2 0.147(15) 0.135(13) 0.174(17) 0.002(12) -0.022(12) 0.046(11)

loop_
_atom_type_symbol
_atom_type_description
_atom_type_scat_dispersion_real
_atom_type_scat_dispersion_imag
_atom_type_scat_source
C C 0.0033 0.0016 'International Tables Vol C Tables 4.2.6.8 and 6.1.1.4'
H H 0.0000 0.0000 'International Tables Vol C Tables 4.2.6.8 and 6.1.1.4'
N N 0.0061 0.0033 'International Tables Vol C Tables 4.2.6.8 and 6.1.1.4'
F F 0.0171 0.0103 'International Tables Vol C Tables 4.2.6.8 and 6.1.1.4'
P P 0.1023 0.0942 'International Tables Vol C Tables 4.2.6.8 and 6.1.1.4'
Cl Cl 0.1484 0.1585 'International Tables Vol C Tables 4.2.6.8 and 6.1.1.4'
Ir Ir -1.4442 7.9887 'International Tables Vol C Tables 4.2.6.8 and 6.1.1.4'
O O 0.0106 0.0060 'International Tables Vol C Tables 4.2.6.8 and 6.1.1.4'

loop_
_geom_angle_atom_site_label_1
_geom_angle_atom_site_label_2
_geom_angle_atom_site_label_3
_geom_angle
N2 Ir1 C27 121.4(3)
N2 Ir1 N1 77.3(3)
C27 Ir1 N1 100.1(3)
N2 Ir1 C26 98.3(3)
C27 Ir1 C26 38.4(3)
N1 Ir1 C26 127.9(3)
N2 Ir1 C28 160.5(3)
C27 Ir1 C28 39.3(4)
N1 Ir1 C28 105.9(3)
C26 Ir1 C28 64.2(3)
N2 Ir1 C25 108.1(3)
C27 Ir1 C25 65.1(3)
N1 Ir1 C25 165.0(3)
C26 Ir1 C25 38.5(3)
C28 Ir1 C25 64.3(3)
N2 Ir1 C29 144.0(3)
C27 Ir1 C29 64.8(4)
N1 Ir1 C29 138.5(3)
C26 Ir1 C29 64.1(4)
C28 Ir1 C29 37.8(4)
C25 Ir1 C29 38.6(4)
N2 Ir1 Cl1 86.56(19)
C27 Ir1 Cl1 152.0(3)
N1 Ir1 Cl1 84.7(2)
C26 Ir1 Cl1 147.3(3)
C28 Ir1 Cl1 112.8(3)
C25 Ir1 Cl1 109.3(3)
C29 Ir1 Cl1 93.3(2)
F6 P1 F4 89.7(10)
F6 P1 F5 91.0(10)
F4 P1 F5 179.3(10)
F6 P1 F3 176.5(9)
F4 P1 F3 86.9(7)
F5 P1 F3 92.5(8)
F6 P1 F1 88.5(6)
F4 P1 F1 90.9(7)
F5 P1 F1 88.7(5)
F3 P1 F1 92.2(5)
F6 P1 F2 92.6(6)
F4 P1 F2 90.6(7)
F5 P1 F2 89.8(6)
F3 P1 F2 86.8(5)
F1 P1 F2 178.2(6)
C1 N1 C5 119.4(8)
C1 N1 Ir1 126.2(6)
C5 N1 Ir1 114.3(5)
C10 N2 C6 119.1(7)
C10 N2 Ir1 126.0(6)
C6 N2 Ir1 114.9(5)
C13 N3 C11 116.8(8)
C14 N4 C12 117.5(8)
C3 C2 C1 120.2(8)
C3 C2 H2 119.9
C1 C2 H2 119.9
N2 C6 C7 122.6(8)
N2 C6 C5 116.2(8)
C7 C6 C5 121.1(8)
N2 C10 C9 121.2(8)
N2 C10 H10 119.4
C9 C10 H10 119.4
N1 C5 C4 123.1(8)
N1 C5 C6 116.6(8)
C4 C5 C6 120.3(8)
C5 C4 C3 117.1(8)
C5 C4 C11 119.0(8)
C3 C4 C11 123.9(8)
N1 C1 C2 121.4(8)
N1 C1 H1 119.3
C2 C1 H1 119.3
N4 C12 C11 120.6(8)
N4 C12 C7 117.6(8)
C11 C12 C7 121.8(8)
C9 C8 C7 119.1(8)
C9 C8 H8 120.4
C7 C8 H8 120.4
C2 C3 C4 118.8(8)
C2 C3 H3 120.6
C4 C3 H3 120.6
N3 C11 C12 122.1(8)
N3 C11 C4 118.0(8)
C12 C11 C4 119.8(8)
C6 C7 C8 117.5(8)
C6 C7 C12 117.7(8)
C8 C7 C12 124.7(8)
C8 C9 C10 120.4(8)
C8 C9 H9 119.8
C10 C9 H9 119.8
C27 C26 C25 109.2(8)
C27 C26 C31 123.9(9)
C25 C26 C31 126.9(9)
C27 C26 Ir1 69.6(5)
C25 C26 Ir1 71.3(5)
C31 C26 Ir1 125.8(7)
C26 C25 C29 106.9(8)
C26 C25 C30 128.0(9)
C29 C25 C30 124.9(9)
C26 C25 Ir1 70.2(5)
C29 C25 Ir1 71.1(5)
C30 C25 Ir1 128.3(7)
C28 C29 C25 108.5(9)
C28 C29 C34 126.1(10)
C25 C29 C34 125.3(9)
C28 C29 Ir1 70.7(6)
C25 C29 Ir1 70.3(5)
C34 C29 Ir1 126.9(7)
C15 N5 C19 115.8(10)
N4 C14 C13 120.5(9)
N4 C14 C15 114.6(9)
C13 C14 C15 124.8(9)
C29 C28 C27 108.0(8)
C29 C28 C33 126.0(10)
C27 C28 C33 126.0(10)
C29 C28 Ir1 71.5(6)
C27 C28 Ir1 68.7(5)
C33 C28 Ir1 127.7(6)
C27 C32 H32A 109.5
C27 C32 H32B 109.5
H32A C32 H32B 109.5
C27 C32 H32C 109.5
H32A C32 H32C 109.5
H32B C32 H32C 109.5
C26 C27 C28 107.4(8)
C26 C27 C32 126.0(9)
C28 C27 C32 126.4(9)
C26 C27 Ir1 71.9(5)
C28 C27 Ir1 72.0(5)
C32 C27 Ir1 125.9(7)
N3 C13 C14 122.4(9)
N3 C13 C20 116.3(8)
C14 C13 C20 121.2(8)
C20 N6 C22 118.1(11)
C26 C31 H31A 109.5
C26 C31 H31B 109.5
H31A C31 H31B 109.5
C26 C31 H31C 109.5
H31A C31 H31C 109.5
H31B C31 H31C 109.5
N6 C20 C21 123.2(10)
N6 C20 C13 115.8(9)
C21 C20 C13 121.0(10)
C29 C34 H34A 109.5
C29 C34 H34B 109.5
H34A C34 H34B 109.5
C29 C34 H34C 109.5
H34A C34 H34C 109.5
H34B C34 H34C 109.5
N5 C15 C16 124.3(10)
N5 C15 C14 115.2(9)
C16 C15 C14 120.4(10)
C25 C30 H30A 109.5
C25 C30 H30B 109.5
H30A C30 H30B 109.5
C25 C30 H30C 109.5
H30A C30 H30C 109.5
H30B C30 H30C 109.5
C20 C21 C24 118.8(12)
C20 C21 H21 120.6
C24 C21 H21 120.6
C28 C33 H33A 109.5
C28 C33 H33B 109.5
H33A C33 H33B 109.5
C28 C33 H33C 109.5
H33A C33 H33C 109.5
H33B C33 H33C 109.5
N5 C19 C18 122.9(12)
N5 C19 H19 118.5
C18 C19 H19 118.5
C17 C18 C19 118.4(11)
C17 C18 H18 120.8
C19 C18 H18 120.8
C16 C17 C18 118.7(13)
C16 C17 H17 120.6
C18 C17 H17 120.6
C40 C41 C36 113.1(17)
C40 C41 H41 123.4
C36 C41 H41 123.4
C23 C24 C21 118.5(12)
C23 C24 H24 120.7
C21 C24 H24 120.7
C15 C16 C17 119.8(12)
C15 C16 H16 120.1
C17 C16 H16 120.1
C38 C37 C36 118.7(17)
C38 C37 H37 120.6
C36 C37 H37 120.6
C24 C23 C22 119.7(12)
C24 C23 H23 120.1
C22 C23 H23 120.1
N6 C22 C23 121.7(12)
N6 C22 H22 119.1
C23 C22 H22 119.1
C39 C38 C37 125(2)
C39 C38 H38 117.3
C37 C38 H38 117.3
C35 C36 C37 126(2)
C35 C36 C41 113(2)
C37 C36 C41 120.2(16)
C41 C40 C39 128(2)
C41 C40 H40 116.2
C39 C40 H40 116.2
C38 C39 C40 115(3)
C38 C39 H39 122.6
C40 C39 H39 122.6
C36 C35 H35A 109.5
C36 C35 H35B 109.5
H35A C35 H35B 109.5
C36 C35 H35C 109.5
H35A C35 H35C 109.5
H35B C35 H35C 109.5
H1A O1 H1B 109.5
H2A O2 H2B 109.5

loop_
_geom_bond_atom_site_label_1
_geom_bond_atom_site_label_2
_geom_bond_distance
Ir1 N2 2.112(7)
Ir1 C27 2.124(9)
Ir1 N1 2.129(7)
Ir1 C26 2.153(9)
Ir1 C28 2.168(9)
Ir1 C25 2.169(8)
Ir1 C29 2.178(10)
Ir1 Cl1 2.400(2)
P1 F6 1.527(10)
P1 F4 1.532(10)
P1 F5 1.540(10)
P1 F3 1.541(8)
P1 F1 1.567(8)
P1 F2 1.568(8)
N1 C1 1.319(10)
N1 C5 1.350(11)
N2 C10 1.330(10)
N2 C6 1.357(11)
N3 C13 1.313(11)
N3 C11 1.355(11)
N4 C14 1.325(12)
N4 C12 1.370(11)
C2 C3 1.374(12)
C2 C1 1.385(12)
C2 H2 0.9500
C6 C7 1.396(12)
C6 C5 1.446(12)
C10 C9 1.392(12)
C10 H10 0.9500
C5 C4 1.380(12)
C4 C3 1.412(12)
C4 C11 1.454(12)
C1 H1 0.9500
C12 C11 1.384(12)
C12 C7 1.435(13)
C8 C9 1.370(13)
C8 C7 1.398(12)
C8 H8 0.9500
C3 H3 0.9500
C9 H9 0.9500
C26 C27 1.408(13)
C26 C25 1.425(13)
C26 C31 1.494(13)
C25 C29 1.436(13)
C25 C30 1.498(13)
C29 C28 1.407(14)
C29 C34 1.474(14)
N5 C15 1.349(13)
N5 C19 1.365(14)
C14 C13 1.423(13)
C14 C15 1.494(13)
C28 C27 1.443(14)
C28 C33 1.508(13)
C32 C27 1.491(13)
C32 H32A 0.9800
C32 H32B 0.9800
C32 H32C 0.9800
C13 C20 1.505(13)
N6 C20 1.324(14)
N6 C22 1.356(14)
C31 H31A 0.9800
C31 H31B 0.9800
C31 H31C 0.9800
C20 C21 1.363(15)
C34 H34A 0.9800
C34 H34B 0.9800
C34 H34C 0.9800
C15 C16 1.361(15)
C30 H30A 0.9800
C30 H30B 0.9800
C30 H30C 0.9800
C21 C24 1.394(16)
C21 H21 0.9500
C33 H33A 0.9800
C33 H33B 0.9800
C33 H33C 0.9800
C19 C18 1.401(18)
C19 H19 0.9500
C18 C17 1.387(18)
C18 H18 0.9500
C17 C16 1.372(15)
C17 H17 0.9500
C41 C40 1.38(2)
C41 C36 1.46(2)
C41 H41 0.9500
C24 C23 1.361(18)
C24 H24 0.9500
C16 H16 0.9500
C37 C38 1.39(2)
C37 C36 1.39(2)
C37 H37 0.9500
C23 C22 1.372(17)
C23 H23 0.9500
C22 H22 0.9500
C38 C39 1.31(3)
C38 H38 0.9500
C36 C35 1.37(2)
C40 C39 1.40(3)
C40 H40 0.9500
C39 H39 0.9500
C35 H35A 0.9800
C35 H35B 0.9800
C35 H35C 0.9800
O1 H1A 0.8700
O1 H1B 0.8700
O2 H2A 0.8700
O2 H2B 0.8699
